data_2108900
loop_
_publ_author_name
'Garkul, Ilia'
'Zadesenets, Andrey'
'Filatov, Evgeny'
'Baidina, Iraida'
'Tkachev, Sergey'
'Samsonenko, Denis'
'Korenev, Sergey'

_publ_section_title
;
 Oxonium <i>trans</i>-bis(oxalato)rhodate and related sodium salts: a rare
 example of crystalline complex acid
;
_journal_coeditor_code YH5016
_journal_issue 6
_journal_name_full 'Acta Crystallographica Section B'
_journal_page_first 1048
_journal_page_last 1054
_journal_paper_doi 10.1107/S205252062101115X
_journal_volume 77
_journal_year 2021
_chemical_formula_moiety 'C4 H4 O10 Rh, 3(H2 O), (H5 O2)'
_chemical_formula_sum 'C4 H15 O15 Rh'
_chemical_formula_weight 406.07
_space_group_crystal_system monoclinic
_space_group_IT_number 15
_space_group_name_Hall '-C 2yc'
_space_group_name_H-M_alt 'C 1 2/c 1'
_atom_sites_solution_hydrogens difmap
_atom_sites_solution_primary dual
_audit_creation_date 2021-06-22
_audit_creation_method
;
Olex2 1.2
(compiled 2018.05.29 svn.r3508 for OlexSys, GUI svn.r5506)
;
_audit_update_record
;
2021-11-03 # Formatted by IUCr publCIF

;
_cell_angle_alpha 90
_cell_angle_beta 99.572(2)
_cell_angle_gamma 90
_cell_formula_units_Z 4
_cell_length_a 16.2131(8)
_cell_length_b 13.0362(6)
_cell_length_c 6.3015(3)
_cell_measurement_reflns_used 8655
_cell_measurement_temperature 150(2)
_cell_measurement_theta_max 30.48
_cell_measurement_theta_min 2.55
_cell_volume 1313.32(11)
_computing_cell_refinement 'Bruker SAINT'
_computing_data_collection 'Bruker APEX3'
_computing_data_reduction 'Bruker SAINT'
_computing_molecular_graphics 'Olex2 (Dolomanov et al., 2009)'
_computing_publication_material 'Olex2 (Dolomanov et al., 2009)'
_computing_structure_refinement 'ShelXL (Sheldrick, 2015)'
_computing_structure_solution 'ShelXT (Sheldrick, 2015)'
_diffrn_ambient_temperature 150(2)
_diffrn_detector PIXEL
_diffrn_detector_area_resol_mean 7.41
_diffrn_detector_type 'Bruker PHOTON III area detector'
_diffrn_measured_fraction_theta_full 0.999
_diffrn_measured_fraction_theta_max 0.997
_diffrn_measurement_device 'three-circle diffractometer'
_diffrn_measurement_device_type 'Bruker D8 Venture diffractometer'
_diffrn_measurement_method '\w and \f scans'
_diffrn_radiation_monochromator 'Incoatec HELIOS multilayer mirrors'
_diffrn_radiation_type MoK\a
_diffrn_radiation_wavelength 0.71073
_diffrn_reflns_av_R_equivalents 0.0249
_diffrn_reflns_av_unetI/netI 0.0239
_diffrn_reflns_Laue_measured_fraction_full 0.999
_diffrn_reflns_Laue_measured_fraction_max 0.997
_diffrn_reflns_limit_h_max 23
_diffrn_reflns_limit_h_min -23
_diffrn_reflns_limit_k_max 18
_diffrn_reflns_limit_k_min -17
_diffrn_reflns_limit_l_max 7
_diffrn_reflns_limit_l_min -9
_diffrn_reflns_number 7956
_diffrn_reflns_point_group_measured_fraction_full 0.999
_diffrn_reflns_point_group_measured_fraction_max 0.997
_diffrn_reflns_theta_full 25.242
_diffrn_reflns_theta_max 30.494
_diffrn_reflns_theta_min 2.016
_diffrn_source 'Incoatec IuS3.0 microfocus X-ray tube'
_exptl_absorpt_coefficient_mu 1.381
_exptl_absorpt_correction_T_max 0.7461
_exptl_absorpt_correction_T_min 0.6314
_exptl_absorpt_correction_type multi-scan
_exptl_absorpt_process_details
'SADABS-2016/2 (Bruker,2016/2) was used for absorption correction. wR2(int) was 0.0746 before and 0.0555 after correction. The Ratio of minimum to maximum transmission is 0.8463. The \l/2 correction factor is Not present.'
_exptl_crystal_colour 'light yellow'
_exptl_crystal_colour_modifier light
_exptl_crystal_colour_primary yellow
_exptl_crystal_density_diffrn 2.054
_exptl_crystal_description block
_exptl_crystal_F_000 816
_exptl_crystal_size_max 0.13
_exptl_crystal_size_mid 0.1
_exptl_crystal_size_min 0.08
_refine_diff_density_max 0.703
_refine_diff_density_min -0.729
_refine_diff_density_rms 0.090
_refine_ls_extinction_method none
_refine_ls_goodness_of_fit_ref 1.069
_refine_ls_hydrogen_treatment mixed
_refine_ls_matrix_type full
_refine_ls_number_parameters 102
_refine_ls_number_reflns 1996
_refine_ls_number_restraints 0
_refine_ls_restrained_S_all 1.069
_refine_ls_R_factor_all 0.0313
_refine_ls_R_factor_gt 0.0277
_refine_ls_shift/su_max 0.000
_refine_ls_shift/su_mean 0.000
_refine_ls_structure_factor_coef Fsqd
_refine_ls_weighting_details 'w=1/[\s^2^(Fo^2^)+(0.0165P)^2^+4.4254P] where P=(Fo^2^+2Fc^2^)/3'
_refine_ls_weighting_scheme calc
_refine_ls_wR_factor_gt 0.0598
_refine_ls_wR_factor_ref 0.0618
_reflns_Friedel_coverage 0.000
_reflns_number_gt 1774
_reflns_number_total 1996
_reflns_threshold_expression 'I > 2\s(I)'
_cod_data_source_file yh5016sup1.cif
_cod_data_source_block HRh
_cod_database_code 2108900
_publcif_datablock.id {7243f9a5-1d7c-4548-ab8d-f8cd242d8136}

_shelx_shelxl_version_number 2017/1
_shelx_space_group_comment
;
The symmetry employed for this shelxl refinement is uniquely defined
by the following loop, which should always be used as a source of
symmetry information in preference to the above space-group names.
They are only intended as comments.
;
_shelx_estimated_absorpt_t_max 0.898
_shelx_estimated_absorpt_t_min 0.841
_olex2_refinement_description
;
1. Fixed Uiso
 At 1.5 times of:
  All O(H,H) groups, All O(H,H,H,H,H) groups
2. Others
 Fixed Sof: H2WB(0.5) H2W(0.5) H3WA(0.5) H3WB(0.5) H4WC(0.5) H4WB(0.5) H4W(0.5)
3.a Riding coordinates:
 O1W(H2WB,H2W,H2WA)
3.b Free rotating group:
 O3W(H3WA,H3WB)
3.c Rotating group:
 O1W(H1WA,H1WB), O4W(H4WC,H4WA,H4WB,H4W)
;
_olex2_submission_special_instructions 'No special instructions were received'

loop_
_space_group_symop_operation_xyz
'x, y, z'
'-x, y, -z+1/2'
'x+1/2, y+1/2, z'
'-x+1/2, y+1/2, -z+1/2'
'-x, -y, -z'
'x, -y, z-1/2'
'-x+1/2, -y+1/2, -z'
'x+1/2, -y+1/2, z-1/2'

loop_
_atom_site_label
_atom_site_type_symbol
_atom_site_fract_x
_atom_site_fract_y
_atom_site_fract_z
_atom_site_U_iso_or_equiv
_atom_site_adp_type
_atom_site_occupancy
_atom_site_site_symmetry_order
_atom_site_calc_flag
_atom_site_refinement_flags_posn
_atom_site_refinement_flags_adp
_atom_site_refinement_flags_occupancy
_atom_site_disorder_assembly
_atom_site_disorder_group
Rh1 Rh 0.250000 -0.250000 0.500000 0.01806(7) Uani 1 2 d S T P . .
O1 O 0.18127(9) -0.12063(11) 0.4605(3) 0.0200(3) Uani 1 1 d . . . . .
O1A O 0.20064(9) 0.04681(11) 0.4244(2) 0.0197(3) Uani 1 1 d . . . . .
O2 O 0.33893(10) -0.15918(11) 0.4132(3) 0.0222(3) Uani 1 1 d . . . . .
O2A O 0.35667(10) 0.00480(11) 0.3290(2) 0.0199(3) Uani 1 1 d . . . . .
C1 C 0.22535(13) -0.04303(15) 0.4268(3) 0.0157(3) Uani 1 1 d . . . . .
C2 C 0.31488(13) -0.06547(15) 0.3862(3) 0.0159(4) Uani 1 1 d . . . . .
O2W O 0.45548(11) -0.22119(14) 0.9158(3) 0.0275(4) Uani 1 1 d . . . . .
O1W O 0.28772(11) -0.21350(12) 0.8130(3) 0.0254(3) Uani 1 1 d . . . . .
H1WA H 0.271065 -0.154420 0.838548 0.038 Uiso 1 1 d GR . . . .
H1WB H 0.340066 -0.208557 0.840836 0.038 Uiso 1 1 d GR . . . .
H2WB H 0.467876 -0.282329 0.947337 0.038 Uiso 0.5 1 d R . . A 2
H2W H 0.480316 -0.202119 0.815927 0.038 Uiso 0.5 1 d R . . B -1
H2WA H 0.470186 -0.184169 1.025327 0.038 Uiso 1 1 d R . . . .
O3W O 0.500000 -0.09158(18) 1.250000 0.0232(4) Uani 1 2 d S T P . .
H3WA H 0.541289 -0.052780 1.248569 0.035 Uiso 0.5 1 d G . . . .
H3WB H 0.462999 -0.053234 1.285883 0.035 Uiso 0.5 1 d G . . . .
O4W O 0.04220(14) 0.0884(2) 0.4373(5) 0.0621(8) Uani 1 1 d . . . . .
H4WC H 0.019018 0.045741 0.508160 0.14(5) Uiso 0.5 1 d GR . . C 2
H4WA H 0.087598 0.064101 0.412329 0.109(19) Uiso 1 1 d GR . . . .
H4WB H 0.051548 0.142881 0.508500 0.08(3) Uiso 0.5 1 d GR . . D 1
H4W H 0.010648 0.100931 0.320449 0.13(5) Uiso 0.5 1 d GR . . E -3

loop_
_atom_site_aniso_label
_atom_site_aniso_U_11
_atom_site_aniso_U_22
_atom_site_aniso_U_33
_atom_site_aniso_U_23
_atom_site_aniso_U_13
_atom_site_aniso_U_12
Rh1 0.02282(12) 0.00693(10) 0.02589(12) -0.00095(8) 0.00834(8) -0.00165(8)
O1 0.0231(7) 0.0092(6) 0.0286(8) -0.0012(5) 0.0066(6) -0.0011(5)
O1A 0.0203(7) 0.0113(6) 0.0268(7) 0.0023(5) 0.0018(6) 0.0014(5)
O2 0.0245(7) 0.0095(6) 0.0354(9) -0.0014(6) 0.0131(6) -0.0016(6)
O2A 0.0254(7) 0.0146(7) 0.0201(7) 0.0028(5) 0.0051(6) -0.0043(6)
C1 0.0210(9) 0.0115(8) 0.0141(8) 0.0005(7) 0.0016(7) -0.0008(7)
C2 0.0221(9) 0.0121(8) 0.0138(8) -0.0015(6) 0.0037(7) -0.0022(7)
O2W 0.0249(8) 0.0313(9) 0.0266(8) -0.0056(7) 0.0052(6) -0.0050(7)
O1W 0.0339(9) 0.0112(6) 0.0317(8) 0.0024(6) 0.0072(7) 0.0005(6)
O3W 0.0153(9) 0.0263(12) 0.0289(11) 0.000 0.0060(8) 0.000
O4W 0.0330(11) 0.0491(15) 0.113(2) 0.0469(16) 0.0374(14) 0.0211(10)

loop_
_atom_type_symbol
_atom_type_description
_atom_type_scat_dispersion_real
_atom_type_scat_dispersion_imag
_atom_type_scat_source
C C 0.0033 0.0016 'International Tables Vol C Tables 4.2.6.8 and 6.1.1.4'
H H 0.0000 0.0000 'International Tables Vol C Tables 4.2.6.8 and 6.1.1.4'
O O 0.0106 0.0060 'International Tables Vol C Tables 4.2.6.8 and 6.1.1.4'
Rh Rh -1.1178 0.9187 'International Tables Vol C Tables 4.2.6.8 and 6.1.1.4'

loop_
_geom_angle_atom_site_label_1
_geom_angle_atom_site_label_2
_geom_angle_atom_site_label_3
_geom_angle
_geom_angle_site_symmetry_1
_geom_angle_site_symmetry_3
_geom_angle_publ_flag
O1 Rh1 O1 180.0 . 7_546 ?
O1 Rh1 O1W 90.29(6) 7_546 . ?
O1 Rh1 O1W 89.71(6) 7_546 7_546 ?
O1 Rh1 O1W 89.71(6) . . ?
O1 Rh1 O1W 90.29(6) . 7_546 ?
O2 Rh1 O1 83.13(6) 7_546 7_546 ?
O2 Rh1 O1 96.87(6) . 7_546 ?
O2 Rh1 O1 83.13(6) . . ?
O2 Rh1 O1 96.87(6) 7_546 . ?
O2 Rh1 O2 180.0 7_546 . ?
O2 Rh1 O1W 89.28(7) 7_546 . ?
O2 Rh1 O1W 90.72(7) 7_546 7_546 ?
O2 Rh1 O1W 89.28(7) . 7_546 ?
O2 Rh1 O1W 90.72(7) . . ?
O1W Rh1 O1W 180.0 7_546 . ?
C1 O1 Rh1 111.75(13) . . ?
C2 O2 Rh1 112.35(13) . . ?
O1 C1 C2 116.45(17) . . ?
O1A C1 O1 124.27(19) . . ?
O1A C1 C2 119.28(17) . . ?
O2 C2 C1 115.55(17) . . ?
O2A C2 O2 125.29(19) . . ?
O2A C2 C1 119.15(18) . . ?
H2WB O2W H2WA 109.1 . . ?
H2W O2W H2WA 109.8 . . ?
Rh1 O1W H1WA 110.3 . . ?
Rh1 O1W H1WB 110.6 . . ?
H1WA O1W H1WB 103.6 . . ?
H3WA O3W H3WA 106.0 . 2_657 ?
H3WA O3W H3WB 104.5 2_657 2_657 ?
H3WA O3W H3WB 104.5 . . ?
H3WA O3W H3WB 14.8 . 2_657 ?
H3WB O3W H3WA 14.8 . 2_657 ?
H3WB O3W H3WB 107.0 . 2_657 ?
H4WC O4W H4WA 109.5 . . ?
H4WA O4W H4WB 109.5 . . ?
H4WA O4W H4W 109.5 . . ?

loop_
_geom_bond_atom_site_label_1
_geom_bond_atom_site_label_2
_geom_bond_distance
_geom_bond_site_symmetry_2
_geom_bond_publ_flag
Rh1 O1 2.0140(15) 7_546 ?
Rh1 O1 2.0139(15) . ?
Rh1 O2 2.0104(15) 7_546 ?
Rh1 O2 2.0105(15) . ?
Rh1 O1W 2.0225(17) 7_546 ?
Rh1 O1W 2.0225(17) . ?
O1 C1 1.277(2) . ?
O1A C1 1.237(2) . ?
O2 C2 1.285(2) . ?
O2A C2 1.228(2) . ?
C1 C2 1.543(3) . ?
O2W H2WB 0.8377 . ?
O2W H2W 0.8394 . ?
O2W H2WA 0.8432 . ?
O1W H1WA 0.8404 . ?
O1W H1WB 0.8401 . ?
O3W H3WA 0.8403 . ?
O3W H3WA 0.84(15) 2_657 ?
O3W H3WB 0.84(15) 2_657 ?
O3W H3WB 0.8403 . ?
O4W H4WC 0.8400 . ?
O4W H4WA 0.8401 . ?
O4W H4WB 0.8400 . ?
O4W H4W 0.8400 . ?

loop_
_geom_hbond_atom_site_label_D
_geom_hbond_atom_site_label_H
_geom_hbond_atom_site_label_A
_geom_hbond_distance_DH
_geom_hbond_distance_HA
_geom_hbond_distance_DA
_geom_hbond_angle_DHA
_geom_hbond_site_symmetry_A
_geom_hbond_publ_flag
O1W H1WA O1A 0.84 1.94 2.745(2) 159.7 6_556 yes
O1W H1WB O2W 0.84 1.86 2.691(2) 170.2 . yes
O2W H2WB O4W 0.84 1.85 2.647(4) 157.6 4_546 yes
O2W H2W O2W 0.84 1.95 2.730(3) 155.3 2_656 yes
O2W H2WA O3W 0.84 1.86 2.703(2) 174.5 . yes
O3W H3WA O2A 0.84 1.95 2.7589(19) 160.8 2_656 yes
O3W H3WB O2A 0.84 1.94 2.7589(19) 163.6 1_556 yes
O4W H4WC O4W 0.84 2.07 2.858(5) 156.6 5_556 yes
O4W H4WA O1A 0.84 1.84 2.640(3) 159.8 . yes
O4W H4WB O2W 0.84 1.84 2.647(4) 159.6 4_556 yes
O4W H4W O4W 0.84 1.71 2.524(7) 161.5 2 yes

loop_
_geom_torsion_atom_site_label_1
_geom_torsion_atom_site_label_2
_geom_torsion_atom_site_label_3
_geom_torsion_atom_site_label_4
_geom_torsion
_geom_torsion_site_symmetry_1
_geom_torsion_site_symmetry_2
_geom_torsion_site_symmetry_3
_geom_torsion_site_symmetry_4
_geom_torsion_publ_flag
Rh1 O1 C1 O1A -170.50(16) . . . . ?
Rh1 O1 C1 C2 9.7(2) . . . . ?
Rh1 O2 C2 O2A -178.50(16) . . . . ?
Rh1 O2 C2 C1 0.5(2) . . . . ?
O1 C1 C2 O2 -7.2(3) . . . . ?
O1 C1 C2 O2A 171.87(18) . . . . ?
O1A C1 C2 O2 173.04(18) . . . . ?
O1A C1 C2 O2A -7.9(3) . . . . ?

_cod_database_fobs_code 2108900
